data_1518757
loop_
_publ_author_name
'Kong, Lingbing'
'Ganguly, Rakesh'
'Li, Yongxin'
'Kinjo, Rei'

_publ_section_title
;
 Diverse reactivity of a tricoordinate organoboron L2PhB: (L =
 oxazol-2-ylidene) towards alkali metal, group 9 metal, and coinage metal
 precursors
;
_journal_issue 5
_journal_name_full 'Chem. Sci.'
_journal_page_first 2893
_journal_paper_doi 10.1039/C5SC00404G
_journal_volume 6
_journal_year 2015
_chemical_formula_sum 'C19 H27 B F3 Li N2 O5 S'
_chemical_formula_weight 470.23
_space_group_crystal_system triclinic
_space_group_IT_number 2
_space_group_name_Hall '-P 1'
_space_group_name_H-M_alt 'P -1'
_symmetry_space_group_name_Hall '-P 1'
_symmetry_space_group_name_H-M 'P -1'
_atom_sites_solution_hydrogens geom
_audit_update_record
;
2014-12-10 deposited with the CCDC.
2015-02-22 downloaded from the CCDC.
;
_cell_angle_alpha 96.176(5)
_cell_angle_beta 93.242(5)
_cell_angle_gamma 97.646(6)
_cell_formula_units_Z 2
_cell_length_a 5.9513(6)
_cell_length_b 10.9562(11)
_cell_length_c 17.3953(15)
_cell_measurement_reflns_used 1130
_cell_measurement_temperature 103.(2)
_cell_measurement_theta_max 20.8774
_cell_measurement_theta_min 2.8460
_cell_volume 1114.73(19)
_computing_cell_refinement 'SAINT V8.34A (Bruker AXS Inc., 2013)'
_computing_data_collection 'APEX2 (Bruker AXS Inc., 2013)'
_computing_data_reduction 'SAINT V8.34A (Bruker AXS Inc., 2013)'
_computing_molecular_graphics 'XP (Bruker AXS Inc., 2013)'
_computing_publication_material 'APEX2 (Bruker AXS Inc., 2013)'
_computing_structure_refinement 'SHELXL-2013 (Sheldrick, 2013)'
_diffrn_ambient_temperature 103.(2)
_diffrn_detector_area_resol_mean 8.3333
_diffrn_measured_fraction_theta_full 0.992
_diffrn_measured_fraction_theta_max 0.992
_diffrn_measurement_device_type 'CCD area detector'
_diffrn_measurement_method 'phi and omega scans'
_diffrn_radiation_monochromator graphite
_diffrn_radiation_type MoK\a
_diffrn_radiation_wavelength 0.71073
_diffrn_reflns_av_R_equivalents 0.1403
_diffrn_reflns_av_unetI/netI 0.1778
_diffrn_reflns_limit_h_max 7
_diffrn_reflns_limit_h_min -7
_diffrn_reflns_limit_k_max 13
_diffrn_reflns_limit_k_min -13
_diffrn_reflns_limit_l_max 21
_diffrn_reflns_limit_l_min -21
_diffrn_reflns_number 15655
_diffrn_reflns_theta_full 26.46
_diffrn_reflns_theta_max 26.46
_diffrn_reflns_theta_min 2.36
_diffrn_source 'fine-focus sealed tube'
_exptl_absorpt_coefficient_mu 0.203
_exptl_absorpt_correction_T_max 0.99
_exptl_absorpt_correction_T_min 0.98
_exptl_absorpt_process_details
;
;
_exptl_crystal_density_diffrn 1.401
_exptl_crystal_density_method 'not measured'
_exptl_crystal_description block
_exptl_crystal_F_000 492
_exptl_crystal_size_max 0.120
_exptl_crystal_size_mid 0.080
_exptl_crystal_size_min 0.040
_refine_diff_density_max 0.347
_refine_diff_density_min -0.459
_refine_ls_extinction_method none
_refine_ls_goodness_of_fit_ref 0.996
_refine_ls_hydrogen_treatment constr
_refine_ls_matrix_type full
_refine_ls_number_parameters 295
_refine_ls_number_reflns 4579
_refine_ls_number_restraints 0
_refine_ls_restrained_S_all 0.996
_refine_ls_R_factor_all 0.1713
_refine_ls_R_factor_gt 0.0685
_refine_ls_shift/su_max 0.009
_refine_ls_shift/su_mean 0.000
_refine_ls_structure_factor_coef Fsqd
_refine_ls_weighting_details 'w=1/[\s^2^(Fo^2^)+(0.0423P)^2^] where P=(Fo^2^+2Fc^2^)/3'
_refine_ls_weighting_scheme calc
_refine_ls_wR_factor_gt 0.1112
_refine_ls_wR_factor_ref 0.1408
_reflns_number_gt 2263
_reflns_number_total 4579
_reflns_threshold_expression 'I > 2\s(I)'
_cod_data_source_file c5sc00404g2.cif
_cod_data_source_block I
_cod_depositor_comments 'Adding full bibliography for 1518755--1518759.cif.'
_cod_database_code 1518757

loop_
_space_group_symop_operation_xyz
'x, y, z'
'-x, -y, -z'

loop_
_atom_site_type_symbol
_atom_site_label
_atom_site_fract_x
_atom_site_fract_y
_atom_site_fract_z
_atom_site_U_iso_or_equiv
_atom_site_adp_type
_atom_site_calc_flag
_atom_site_refinement_flags_adp
_atom_site_refinement_flags_posn
_atom_site_occupancy
B B1 0.3486(7) 0.3400(4) 0.1788(2) 0.0138(10) Uani d . . 1
C C1 0.2609(6) 0.4548(3) 0.21286(17) 0.0131(9) Uani d . . 1
C C2 0.0773(7) 0.6328(3) 0.23496(18) 0.0142(9) Uani d . . 1
C C3 0.1437(7) 0.5858(3) 0.31098(18) 0.0187(9) Uani d . . 1
H H3A 0.2169 0.6551 0.3493 0.022 Uiso calc U R 1
H H3B 0.0088 0.5434 0.3329 0.022 Uiso calc U R 1
C C4 0.0846(7) 0.5297(4) 0.09739(18) 0.0261(11) Uani d . . 1
H H4A 0.2186 0.5106 0.0707 0.039 Uiso calc U R 1
H H4B 0.0511 0.6118 0.087 0.039 Uiso calc U R 1
H H4C -0.0458 0.4672 0.0786 0.039 Uiso calc U R 1
C C5 -0.1720(6) 0.6477(4) 0.2275(2) 0.0206(10) Uani d . . 1
H H5A -0.2081 0.6763 0.1774 0.031 Uiso calc U R 1
H H5B -0.2046 0.7087 0.2694 0.031 Uiso calc U R 1
H H5C -0.2646 0.5678 0.231 0.031 Uiso calc U R 1
C C6 0.2290(7) 0.7528(3) 0.2246(2) 0.0216(10) Uani d . . 1
H H6A 0.3888 0.7418 0.2335 0.032 Uiso calc U R 1
H H6B 0.1939 0.82 0.2619 0.032 Uiso calc U R 1
H H6C 0.2018 0.7735 0.1718 0.032 Uiso calc U R 1
C C7 0.5113(6) 0.2841(3) 0.22842(18) 0.0130(9) Uani d . . 1
C C8 0.7189(7) 0.1473(3) 0.29020(18) 0.0166(9) Uani d . . 1
C C9 0.7958(7) 0.2800(3) 0.3235(2) 0.0196(10) Uani d . . 1
H H9A 0.8163 0.2876 0.3807 0.024 Uiso calc U R 1
H H9B 0.9406 0.3127 0.3029 0.024 Uiso calc U R 1
C C10 0.4897(7) 0.0698(3) 0.16243(19) 0.0206(10) Uani d . . 1
H H10A 0.325 0.0583 0.1669 0.031 Uiso calc U R 1
H H10B 0.5507 -0.0058 0.1734 0.031 Uiso calc U R 1
H H10C 0.5219 0.0873 0.1098 0.031 Uiso calc U R 1
C C11 0.9176(7) 0.0779(4) 0.2729(2) 0.0243(10) Uani d . . 1
H H11A 0.8606 -0.0059 0.2481 0.036 Uiso calc U R 1
H H11B 1.0062 0.0728 0.3214 0.036 Uiso calc U R 1
H H11C 1.0145 0.122 0.2381 0.036 Uiso calc U R 1
C C12 0.5544(7) 0.0812(4) 0.34109(19) 0.0226(10) Uani d . . 1
H H12A 0.4325 0.131 0.3522 0.034 Uiso calc U R 1
H H12B 0.6358 0.0699 0.3898 0.034 Uiso calc U R 1
H H12C 0.489 0 0.3141 0.034 Uiso calc U R 1
C C13 0.2676(7) 0.2773(3) 0.09364(18) 0.0141(9) Uani d . . 1
C C14 0.4180(7) 0.2709(3) 0.03485(19) 0.0187(9) Uani d . . 1
H H14 0.5705 0.3101 0.0456 0.022 Uiso calc U R 1
C C15 0.3525(7) 0.2093(4) -0.03884(19) 0.0220(10) Uani d . . 1
H H15 0.4591 0.2074 -0.0774 0.026 Uiso calc U R 1
C C16 0.1322(7) 0.1510(4) -0.05565(19) 0.0211(10) Uani d . . 1
H H16 0.0876 0.1069 -0.1054 0.025 Uiso calc U R 1
C C17 -0.0229(7) 0.1571(3) 0.00016(19) 0.0201(9) Uani d . . 1
H H17 -0.1755 0.1186 -0.0114 0.024 Uiso calc U R 1
C C18 0.0449(7) 0.2199(3) 0.07349(19) 0.0169(9) Uani d . . 1
H H18 -0.0642 0.2238 0.1112 0.02 Uiso calc U R 1
C C19 0.7520(11) 0.8161(4) 0.4682(2) 0.0440(15) Uani d . . 1
F F1 0.8454(6) 0.8433(2) 0.40239(13) 0.0675(10) Uani d . . 1
F F2 0.5312(6) 0.8245(3) 0.45993(15) 0.0624(9) Uani d . . 1
F F3 0.8465(6) 0.9005(2) 0.52499(14) 0.0688(10) Uani d . . 1
Li Li1 0.4749(12) 0.4462(6) 0.3748(3) 0.0229(16) Uani d . . 1
N N1 0.1293(6) 0.5288(3) 0.18061(15) 0.0178(8) Uani d . . 1
N N2 0.5958(5) 0.1732(3) 0.21776(14) 0.0141(7) Uani d . . 1
O O1 0.3011(4) 0.5003(2) 0.29095(11) 0.0151(6) Uani d . . 1
O O2 0.6137(4) 0.3452(2) 0.29866(12) 0.0151(6) Uani d . . 1
O O3 0.6739(5) 0.5839(2) 0.42286(13) 0.0259(7) Uani d . . 1
O O4 0.7036(5) 0.6508(2) 0.56120(12) 0.0262(7) Uani d . . 1
O O5 1.0425(5) 0.6650(3) 0.48933(14) 0.0467(9) Uani d . . 1
S S1 0.8006(2) 0.66072(10) 0.48759(5) 0.0261(3) Uani d . . 1

loop_
_atom_site_aniso_label
_atom_site_aniso_U_11
_atom_site_aniso_U_22
_atom_site_aniso_U_33
_atom_site_aniso_U_12
_atom_site_aniso_U_13
_atom_site_aniso_U_23
B1 0.010(3) 0.015(2) 0.017(2) 0.002(2) 0.0052(18) 0.0041(18)
C1 0.013(2) 0.017(2) 0.0088(18) -0.0040(18) 0.0008(15) 0.0028(16)
C2 0.017(2) 0.010(2) 0.0167(19) 0.0021(18) 0.0038(16) 0.0026(16)
C3 0.022(3) 0.018(2) 0.0165(19) 0.008(2) 0.0065(17) -0.0040(17)
C4 0.041(3) 0.022(2) 0.0168(19) 0.013(2) -0.0036(18) 0.0023(17)
C5 0.014(3) 0.022(2) 0.026(2) 0.0019(19) 0.0039(17) 0.0026(17)
C6 0.018(3) 0.018(2) 0.028(2) 0.000(2) -0.0004(18) 0.0036(18)
C7 0.010(2) 0.015(2) 0.0127(18) -0.0022(18) 0.0045(16) -0.0026(16)
C8 0.016(2) 0.017(2) 0.0176(19) 0.0056(19) -0.0034(16) 0.0026(16)
C9 0.017(3) 0.024(2) 0.0196(19) 0.009(2) -0.0024(17) 0.0047(18)
C10 0.020(3) 0.018(2) 0.024(2) 0.005(2) 0.0030(17) 0.0003(17)
C11 0.027(3) 0.026(2) 0.022(2) 0.010(2) 0.0014(18) 0.0044(18)
C12 0.026(3) 0.022(2) 0.021(2) 0.004(2) 0.0004(18) 0.0085(18)
C13 0.020(3) 0.012(2) 0.0109(17) 0.0035(18) 0.0046(16) 0.0032(15)
C14 0.011(2) 0.024(2) 0.021(2) 0.0017(19) 0.0011(16) 0.0027(17)
C15 0.023(3) 0.028(3) 0.017(2) 0.009(2) 0.0064(18) 0.0045(18)
C16 0.029(3) 0.019(2) 0.0138(19) 0.007(2) -0.0047(18) -0.0033(17)
C17 0.018(3) 0.017(2) 0.025(2) 0.0010(19) -0.0033(18) 0.0018(17)
C18 0.018(3) 0.017(2) 0.0156(19) 0.0015(19) 0.0025(16) 0.0018(16)
C19 0.088(5) 0.024(3) 0.017(2) -0.011(3) 0.017(3) 0.003(2)
F1 0.133(3) 0.0344(17) 0.0311(14) -0.0143(18) 0.0282(16) 0.0071(12)
F2 0.088(3) 0.047(2) 0.0570(18) 0.025(2) 0.0016(18) 0.0097(15)
F3 0.121(3) 0.0350(17) 0.0370(15) -0.0353(18) 0.0272(16) -0.0114(13)
Li1 0.027(5) 0.022(4) 0.019(3) 0.000(3) 0.004(3) 0.001(3)
N1 0.025(2) 0.0196(19) 0.0109(15) 0.0103(16) -0.0008(14) 0.0014(14)
N2 0.016(2) 0.0146(18) 0.0114(15) 0.0031(15) -0.0011(13) 0.0003(13)
O1 0.0182(17) 0.0170(15) 0.0108(12) 0.0063(13) 0.0013(11) 0.0000(11)
O2 0.0147(16) 0.0177(15) 0.0123(12) 0.0034(13) -0.0044(11) 0.0002(11)
O3 0.0273(19) 0.0247(17) 0.0204(13) -0.0073(14) -0.0060(12) -0.0034(12)
O4 0.0279(19) 0.0331(18) 0.0169(13) -0.0017(15) 0.0071(12) 0.0041(12)
O5 0.017(2) 0.089(3) 0.0272(16) -0.0102(18) 0.0038(13) -0.0047(16)
S1 0.0288(8) 0.0299(7) 0.0158(5) -0.0085(6) 0.0029(5) 0.0005(5)

loop_
_atom_type_symbol
_atom_type_description
_atom_type_scat_dispersion_real
_atom_type_scat_dispersion_imag
_atom_type_scat_source
C C 0.0033 0.0016 'International Tables Vol C Tables 4.2.6.8 and 6.1.1.4'
H H 0.0000 0.0000 'International Tables Vol C Tables 4.2.6.8 and 6.1.1.4'
B B 0.0013 0.0007 'International Tables Vol C Tables 4.2.6.8 and 6.1.1.4'
N N 0.0061 0.0033 'International Tables Vol C Tables 4.2.6.8 and 6.1.1.4'
O O 0.0106 0.0060 'International Tables Vol C Tables 4.2.6.8 and 6.1.1.4'
S S 0.1246 0.1234 'International Tables Vol C Tables 4.2.6.8 and 6.1.1.4'
F F 0.0171 0.0103 'International Tables Vol C Tables 4.2.6.8 and 6.1.1.4'
Li Li -0.0003 0.0001 'International Tables Vol C Tables 4.2.6.8 and 6.1.1.4'

loop_
_geom_angle_atom_site_label_1
_geom_angle_atom_site_label_2
_geom_angle_atom_site_label_3
_geom_angle_site_symmetry_1
_geom_angle_site_symmetry_3
_geom_angle
C7 B1 C1 . . 118.0(3)
C7 B1 C13 . . 120.6(3)
C1 B1 C13 . . 121.4(3)
N1 C1 O1 . . 106.8(3)
N1 C1 B1 . . 130.8(3)
O1 C1 B1 . . 122.4(3)
N1 C2 C5 . . 111.8(3)
N1 C2 C3 . . 99.0(3)
C5 C2 C3 . . 112.2(3)
N1 C2 C6 . . 110.8(3)
C5 C2 C6 . . 111.6(3)
C3 C2 C6 . . 110.8(3)
O1 C3 C2 . . 104.7(2)
O1 C3 H3A . . 110.8
C2 C3 H3A . . 110.8
O1 C3 H3B . . 110.8
C2 C3 H3B . . 110.8
H3A C3 H3B . . 108.9
N1 C4 H4A . . 109.5
N1 C4 H4B . . 109.5
H4A C4 H4B . . 109.5
N1 C4 H4C . . 109.5
H4A C4 H4C . . 109.5
H4B C4 H4C . . 109.5
C2 C5 H5A . . 109.5
C2 C5 H5B . . 109.5
H5A C5 H5B . . 109.5
C2 C5 H5C . . 109.5
H5A C5 H5C . . 109.5
H5B C5 H5C . . 109.5
C2 C6 H6A . . 109.5
C2 C6 H6B . . 109.5
H6A C6 H6B . . 109.5
C2 C6 H6C . . 109.5
H6A C6 H6C . . 109.5
H6B C6 H6C . . 109.5
N2 C7 O2 . . 106.2(3)
N2 C7 B1 . . 131.3(3)
O2 C7 B1 . . 122.5(3)
N2 C8 C9 . . 97.4(3)
N2 C8 C11 . . 111.9(3)
C9 C8 C11 . . 112.1(3)
N2 C8 C12 . . 110.5(3)
C9 C8 C12 . . 111.5(3)
C11 C8 C12 . . 112.6(3)
O2 C9 C8 . . 104.1(3)
O2 C9 H9A . . 110.9
C8 C9 H9A . . 110.9
O2 C9 H9B . . 110.9
C8 C9 H9B . . 110.9
H9A C9 H9B . . 109.0
N2 C10 H10A . . 109.5
N2 C10 H10B . . 109.5
H10A C10 H10B . . 109.5
N2 C10 H10C . . 109.5
H10A C10 H10C . . 109.5
H10B C10 H10C . . 109.5
C8 C11 H11A . . 109.5
C8 C11 H11B . . 109.5
H11A C11 H11B . . 109.5
C8 C11 H11C . . 109.5
H11A C11 H11C . . 109.5
H11B C11 H11C . . 109.5
C8 C12 H12A . . 109.5
C8 C12 H12B . . 109.5
H12A C12 H12B . . 109.5
C8 C12 H12C . . 109.5
H12A C12 H12C . . 109.5
H12B C12 H12C . . 109.5
C18 C13 C14 . . 115.8(3)
C18 C13 B1 . . 122.3(3)
C14 C13 B1 . . 121.8(3)
C15 C14 C13 . . 122.4(4)
C15 C14 H14 . . 118.8
C13 C14 H14 . . 118.8
C16 C15 C14 . . 119.8(3)
C16 C15 H15 . . 120.1
C14 C15 H15 . . 120.1
C17 C16 C15 . . 119.6(3)
C17 C16 H16 . . 120.2
C15 C16 H16 . . 120.2
C16 C17 C18 . . 119.8(4)
C16 C17 H17 . . 120.1
C18 C17 H17 . . 120.1
C17 C18 C13 . . 122.4(3)
C17 C18 H18 . . 118.8
C13 C18 H18 . . 118.8
F3 C19 F2 . . 108.5(4)
F3 C19 F1 . . 107.9(4)
F2 C19 F1 . . 108.2(4)
F3 C19 S1 . . 110.9(4)
F2 C19 S1 . . 111.4(3)
F1 C19 S1 . . 109.7(3)
O3 Li1 O4 . 2_666 117.8(3)
O3 Li1 O2 . . 113.2(4)
O4 Li1 O2 2_666 . 112.0(3)
O3 Li1 O1 . . 107.8(3)
O4 Li1 O1 2_666 . 113.8(4)
O2 Li1 O1 . . 88.4(2)
C1 N1 C4 . . 124.6(3)
C1 N1 C2 . . 114.0(3)
C4 N1 C2 . . 119.8(3)
C7 N2 C10 . . 122.8(3)
C7 N2 C8 . . 111.4(3)
C10 N2 C8 . . 119.2(3)
C1 O1 C3 . . 109.2(3)
C1 O1 Li1 . . 131.8(3)
C3 O1 Li1 . . 117.6(2)
C7 O2 C9 . . 108.6(3)
C7 O2 Li1 . . 126.8(3)
C9 O2 Li1 . . 119.3(3)
S1 O3 Li1 . . 155.1(2)
S1 O4 Li1 . 2_666 148.5(3)
O5 S1 O3 . . 115.60(17)
O5 S1 O4 . . 115.27(16)
O3 S1 O4 . . 114.74(16)
O5 S1 C19 . . 104.3(2)
O3 S1 C19 . . 102.1(2)
O4 S1 C19 . . 102.10(18)

loop_
_geom_bond_atom_site_label_1
_geom_bond_atom_site_label_2
_geom_bond_site_symmetry_2
_geom_bond_distance
B1 C7 . 1.495(5)
B1 C1 . 1.502(5)
B1 C13 . 1.584(5)
C1 N1 . 1.343(4)
C1 O1 . 1.392(4)
C2 N1 . 1.478(4)
C2 C5 . 1.513(5)
C2 C3 . 1.520(5)
C2 C6 . 1.526(5)
C3 O1 . 1.441(4)
C3 H3A . 0.99
C3 H3B . 0.99
C4 N1 . 1.458(4)
C4 H4A . 0.98
C4 H4B . 0.98
C4 H4C . 0.98
C5 H5A . 0.98
C5 H5B . 0.98
C5 H5C . 0.98
C6 H6A . 0.98
C6 H6B . 0.98
C6 H6C . 0.98
C7 N2 . 1.374(4)
C7 O2 . 1.394(4)
C8 N2 . 1.494(4)
C8 C9 . 1.507(5)
C8 C11 . 1.515(5)
C8 C12 . 1.521(5)
C9 O2 . 1.446(4)
C9 H9A . 0.99
C9 H9B . 0.99
C10 N2 . 1.454(4)
C10 H10A . 0.98
C10 H10B . 0.98
C10 H10C . 0.98
C11 H11A . 0.98
C11 H11B . 0.98
C11 H11C . 0.98
C12 H12A . 0.98
C12 H12B . 0.98
C12 H12C . 0.98
C13 C18 . 1.398(5)
C13 C14 . 1.399(5)
C14 C15 . 1.392(5)
C14 H14 . 0.95
C15 C16 . 1.381(5)
C15 H15 . 0.95
C16 C17 . 1.379(5)
C16 H16 . 0.95
C17 C18 . 1.394(5)
C17 H17 . 0.95
C18 H18 . 0.95
C19 F3 . 1.323(5)
C19 F2 . 1.330(6)
C19 F1 . 1.344(4)
C19 S1 . 1.828(5)
Li1 O3 . 1.876(7)
Li1 O4 2_666 1.894(7)
Li1 O2 . 1.926(6)
Li1 O1 . 1.931(7)
O3 S1 . 1.441(3)
O4 S1 . 1.443(2)
O4 Li1 2_666 1.894(7)
O5 S1 . 1.433(3)
